data_4127920
loop_
_publ_author_name
'Schwartz, Leyah A.'
'Holmes, Michael'
'Brito, Gilmar A.'
'Gon\,calves, Th\'eo P'
'Richardson, Jeffery'
'Ruble, J. Craig'
'Huang, Kuo-Wei'
'Krische, Michael J.'

_publ_section_title
;
 Cyclometalated Iridium-PhanePhos Complexes Are Active Catalysts in
 Enantioselective Allene-Fluoral Reductive Coupling and Related
 Alcohol-Mediated Carbonyl Additions That Form Acyclic Quaternary Carbon
 Stereocenters.
;
_journal_issue 5
_journal_name_full 'Journal of the American Chemical Society'
_journal_page_first 2087
_journal_page_last 2096
_journal_paper_doi 10.1021/jacs.8b11868
_journal_volume 141
_journal_year 2019
_chemical_absolute_configuration ad
_chemical_formula_moiety 'C19 H14 Br F3 N2 O6'
_chemical_formula_sum 'C19 H14 Br F3 N2 O6'
_chemical_formula_weight 503.23
_space_group_crystal_system monoclinic
_space_group_IT_number 4
_space_group_name_Hall 'P 2yb'
_space_group_name_H-M_alt 'P 1 21 1'
_symmetry_space_group_name_Hall 'P 2yb'
_symmetry_space_group_name_H-M 'P 1 21 1'
_atom_sites_solution_hydrogens geom
_audit_creation_method SHELXL-2016/6
_cell_angle_alpha 90
_cell_angle_beta 94.863(4)
_cell_angle_gamma 90
_cell_formula_units_Z 2
_cell_length_a 11.4648(11)
_cell_length_b 7.4731(7)
_cell_length_c 11.5835(11)
_cell_measurement_reflns_used 9853
_cell_measurement_temperature 100(2)
_cell_measurement_theta_max 29.3
_cell_measurement_theta_min 2.61
_cell_volume 988.87(16)
_computing_cell_refinement 'Apex II release 2010, Bruker AXS, Inc.'
_computing_data_collection 'Apex II release 2010, Bruker AXS, Inc.'
_computing_data_reduction 'Apex II release 2010, Bruker AXS, Inc.'
_computing_molecular_graphics 'XP SHELXTL/PC, Siemens Analytical'
_computing_publication_material 'SHELXL-2016/6, Sheldrick, G. M.'
_computing_structure_refinement 'Shelxl-2016/6, Sheldrick, G. M.'
_computing_structure_solution
;

Sheldrick, G. M. (2015).  SHELXT.  Acta Cryst. A71, 3-8.

;
_diffrn_ambient_temperature 100(2)
_diffrn_measured_fraction_theta_full 0.998
_diffrn_measured_fraction_theta_max 0.995
_diffrn_measurement_device_type 'Nonius Kappa CCD with Bruker Apex II detector'
_diffrn_measurement_method \w-scans
_diffrn_radiation_type MoK\a
_diffrn_radiation_wavelength 0.71073
_diffrn_reflns_av_R_equivalents 0.0407
_diffrn_reflns_av_unetI/netI 0.0471
_diffrn_reflns_Laue_measured_fraction_full 0.998
_diffrn_reflns_Laue_measured_fraction_max 0.995
_diffrn_reflns_limit_h_max 16
_diffrn_reflns_limit_h_min -16
_diffrn_reflns_limit_k_max 10
_diffrn_reflns_limit_k_min -10
_diffrn_reflns_limit_l_max 16
_diffrn_reflns_limit_l_min -16
_diffrn_reflns_number 30981
_diffrn_reflns_point_group_measured_fraction_full 0.991
_diffrn_reflns_point_group_measured_fraction_max 0.983
_diffrn_reflns_theta_full 25.242
_diffrn_reflns_theta_max 30.525
_diffrn_reflns_theta_min 2.400
_diffrn_source 'sealed fine focus tube'
_exptl_absorpt_coefficient_mu 2.147
_exptl_absorpt_correction_T_max 0.7386
_exptl_absorpt_correction_T_min 0.6021
_exptl_absorpt_correction_type numerical
_exptl_absorpt_process_details 'SADABS 2014/5'
_exptl_crystal_colour colorless
_exptl_crystal_density_diffrn 1.690
_exptl_crystal_description prisms
_exptl_crystal_F_000 504
_exptl_crystal_size_max 0.34
_exptl_crystal_size_mid 0.22
_exptl_crystal_size_min 0.18
_refine_diff_density_max 0.340
_refine_diff_density_min -0.382
_refine_diff_density_rms 0.056
_refine_ls_abs_structure_details
;
 Flack x determined using 2185 quotients [(I+)-(I-)]/[(I+)+(I-)]
 (Parsons, Flack and Wagner, Acta Cryst. B69 (2013) 249-259).
;
_refine_ls_abs_structure_Flack 0.034(3)
_refine_ls_extinction_method none
_refine_ls_goodness_of_fit_ref 0.998
_refine_ls_hydrogen_treatment constr
_refine_ls_matrix_type full
_refine_ls_number_parameters 281
_refine_ls_number_reflns 5960
_refine_ls_number_restraints 1
_refine_ls_restrained_S_all 0.998
_refine_ls_R_factor_all 0.0324
_refine_ls_R_factor_gt 0.0261
_refine_ls_shift/su_max 0.001
_refine_ls_shift/su_mean 0.000
_refine_ls_structure_factor_coef Fsqd
_refine_ls_weighting_details 'w=1/[\s^2^(Fo^2^)+(0.0210P)^2^] where P=(Fo^2^+2Fc^2^)/3'
_refine_ls_weighting_scheme calc
_refine_ls_wR_factor_gt 0.0524
_refine_ls_wR_factor_ref 0.0537
_reflns_Friedel_coverage 0.846
_reflns_Friedel_fraction_full 0.982
_reflns_Friedel_fraction_max 0.969
_reflns_number_gt 5336
_reflns_number_total 5960
_reflns_threshold_expression 'I > 2\s(I)'
_cod_data_source_file ja8b11868_si_003.cif
_cod_data_source_block shelx
_cod_database_code 4127920
_shelx_shelxl_version_number 2016/6
_shelx_space_group_comment
;
The symmetry employed for this shelxl refinement is uniquely defined
by the following loop, which should always be used as a source of
symmetry information in preference to the above space-group names.
They are only intended as comments.
;

loop_
_space_group_symop_operation_xyz
'x, y, z'
'-x, y+1/2, -z'

loop_
_atom_site_label
_atom_site_type_symbol
_atom_site_fract_x
_atom_site_fract_y
_atom_site_fract_z
_atom_site_U_iso_or_equiv
_atom_site_adp_type
_atom_site_occupancy
_atom_site_site_symmetry_order
_atom_site_calc_flag
_atom_site_refinement_flags_posn
_atom_site_refinement_flags_adp
C1 C 0.07707(19) 0.4183(3) 0.65221(19) 0.0128(4) Uani 1 1 d . .
C2 C 0.04883(17) 0.3418(5) 0.75487(17) 0.0149(5) Uani 1 1 d . .
H2 H 0.107675 0.318057 0.815705 0.018 Uiso 1 1 calc R U
C3 C -0.06679(19) 0.3007(4) 0.76686(18) 0.0155(6) Uani 1 1 d . .
C4 C -0.15520(17) 0.3306(5) 0.68067(17) 0.0159(4) Uani 1 1 d . .
H4 H -0.234145 0.299621 0.690287 0.019 Uiso 1 1 calc R U
C5 C -0.12344(19) 0.4076(3) 0.58005(19) 0.0144(5) Uani 1 1 d . .
C6 C -0.0093(2) 0.4521(3) 0.56274(19) 0.0140(5) Uani 1 1 d . .
H6 H 0.009815 0.504095 0.491929 0.017 Uiso 1 1 calc R U
C7 C 0.1993(2) 0.4703(3) 0.63196(19) 0.0132(5) Uani 1 1 d . .
C8 C 0.3965(2) 0.4687(3) 0.7174(2) 0.0141(5) Uani 1 1 d . .
H8 H 0.406778 0.527174 0.641254 0.017 Uiso 1 1 calc R U
C9 C 0.4573(2) 0.2882(3) 0.7214(2) 0.0199(6) Uani 1 1 d . .
C10 C 0.4318(2) 0.6036(3) 0.81679(18) 0.0125(5) Uani 1 1 d . .
C11 C 0.3516(2) 0.7638(3) 0.7942(2) 0.0156(5) Uani 1 1 d . .
H11 H 0.363719 0.834255 0.728045 0.019 Uiso 1 1 calc R U
C12 C 0.2666(2) 0.8154(5) 0.8569(2) 0.0243(5) Uani 1 1 d . .
H12A H 0.250722 0.749641 0.924029 0.029 Uiso 1 1 calc R U
H12B H 0.221346 0.918272 0.834942 0.029 Uiso 1 1 calc R U
C13 C 0.4164(2) 0.5195(3) 0.93511(19) 0.0180(5) Uani 1 1 d . .
H13A H 0.434138 0.608725 0.996104 0.027 Uiso 1 1 calc R U
H13B H 0.469712 0.417575 0.947625 0.027 Uiso 1 1 calc R U
H13C H 0.335415 0.478508 0.937316 0.027 Uiso 1 1 calc R U
C14 C 0.5583(2) 0.6639(3) 0.80308(19) 0.0133(4) Uani 1 1 d . .
C15 C 0.5856(2) 0.7482(3) 0.7010(2) 0.0170(5) Uani 1 1 d . .
H15 H 0.524947 0.770478 0.641700 0.020 Uiso 1 1 calc R U
C16 C 0.6988(2) 0.8000(3) 0.6844(2) 0.0175(5) Uani 1 1 d . .
H16 H 0.715965 0.857521 0.614723 0.021 Uiso 1 1 calc R U
C17 C 0.7865(2) 0.7663(3) 0.7712(2) 0.0153(5) Uani 1 1 d . .
C18 C 0.7633(2) 0.6859(3) 0.8739(2) 0.0169(5) Uani 1 1 d . .
H18 H 0.824179 0.665006 0.933230 0.020 Uiso 1 1 calc R U
C19 C 0.6488(2) 0.6360(3) 0.8888(2) 0.0154(5) Uani 1 1 d . .
H19 H 0.631906 0.581379 0.959545 0.019 Uiso 1 1 calc R U
N1 N -0.09792(18) 0.2175(3) 0.87533(17) 0.0201(5) Uani 1 1 d . .
N2 N -0.21672(18) 0.4475(3) 0.48698(17) 0.0179(4) Uani 1 1 d . .
O1 O -0.02003(16) 0.1960(3) 0.95318(15) 0.0303(5) Uani 1 1 d . .
O2 O -0.20053(15) 0.1721(3) 0.88071(15) 0.0263(4) Uani 1 1 d . .
O3 O -0.31696(14) 0.4080(2) 0.50409(14) 0.0226(4) Uani 1 1 d . .
O4 O -0.18653(17) 0.5184(3) 0.39856(15) 0.0275(4) Uani 1 1 d . .
O5 O 0.22591(15) 0.5456(2) 0.54662(14) 0.0199(4) Uani 1 1 d . .
O6 O 0.27465(13) 0.4217(2) 0.72213(13) 0.0138(3) Uani 1 1 d . .
Br1 Br 0.94383(2) 0.82826(4) 0.74730(2) 0.02054(7) Uani 1 1 d . .
F1 F 0.42188(13) 0.1780(2) 0.80175(14) 0.0280(4) Uani 1 1 d . .
F2 F 0.43766(14) 0.2051(2) 0.61928(14) 0.0318(4) Uani 1 1 d . .
F3 F 0.57371(11) 0.3038(3) 0.74221(13) 0.0307(4) Uani 1 1 d . .

loop_
_atom_site_aniso_label
_atom_site_aniso_U_11
_atom_site_aniso_U_22
_atom_site_aniso_U_33
_atom_site_aniso_U_23
_atom_site_aniso_U_13
_atom_site_aniso_U_12
C1 0.0099(11) 0.0123(11) 0.0163(11) -0.0035(9) 0.0011(9) -0.0008(9)
C2 0.0119(9) 0.0183(12) 0.0137(9) -0.0063(11) -0.0024(7) 0.0017(11)
C3 0.0147(11) 0.0187(17) 0.0133(10) -0.0009(9) 0.0029(8) 0.0013(10)
C4 0.0096(9) 0.0178(10) 0.0201(10) -0.0066(14) 0.0004(7) 0.0024(14)
C5 0.0107(11) 0.0143(11) 0.0170(11) -0.0034(9) -0.0054(9) 0.0017(9)
C6 0.0155(12) 0.0133(11) 0.0132(10) -0.0017(9) 0.0009(9) 0.0012(9)
C7 0.0135(12) 0.0119(11) 0.0136(11) -0.0036(9) -0.0017(9) -0.0019(9)
C8 0.0090(11) 0.0181(12) 0.0150(11) 0.0012(9) 0.0002(9) -0.0057(9)
C9 0.0134(11) 0.0182(16) 0.0281(12) -0.0069(9) 0.0026(10) -0.0037(9)
C10 0.0108(11) 0.0142(12) 0.0123(10) 0.0010(9) 0.0003(9) -0.0033(9)
C11 0.0154(12) 0.0159(11) 0.0148(11) 0.0014(9) -0.0020(9) -0.0021(9)
C12 0.0229(12) 0.0251(14) 0.0256(11) 0.0008(14) 0.0056(9) 0.0048(14)
C13 0.0165(13) 0.0213(13) 0.0160(11) 0.0030(10) -0.0002(9) -0.0046(10)
C14 0.0129(11) 0.0129(11) 0.0139(10) -0.0022(9) 0.0001(8) -0.0036(9)
C15 0.0128(12) 0.0206(12) 0.0173(11) 0.0027(10) -0.0004(9) -0.0021(10)
C16 0.0170(11) 0.0156(15) 0.0203(10) 0.0029(9) 0.0034(9) -0.0047(10)
C17 0.0090(11) 0.0140(11) 0.0234(12) -0.0064(9) 0.0050(9) -0.0051(8)
C18 0.0132(12) 0.0193(12) 0.0174(11) -0.0031(10) -0.0039(9) -0.0004(9)
C19 0.0165(12) 0.0167(11) 0.0129(10) 0.0009(9) -0.0001(9) -0.0023(9)
N1 0.0161(11) 0.0291(12) 0.0157(10) -0.0012(9) 0.0041(9) -0.0014(9)
N2 0.0154(11) 0.0168(11) 0.0204(10) -0.0030(8) -0.0048(8) 0.0019(8)
O1 0.0211(10) 0.0526(13) 0.0161(8) 0.0068(9) -0.0052(8) -0.0076(9)
O2 0.0135(9) 0.0415(12) 0.0247(9) 0.0004(8) 0.0066(7) -0.0042(8)
O3 0.0113(9) 0.0272(9) 0.0282(9) -0.0010(8) -0.0053(7) 0.0024(7)
O4 0.0227(10) 0.0357(11) 0.0225(9) 0.0096(8) -0.0067(8) -0.0037(8)
O5 0.0170(9) 0.0265(10) 0.0158(8) 0.0031(7) -0.0003(7) -0.0043(8)
O6 0.0068(7) 0.0185(8) 0.0159(8) 0.0021(6) 0.0003(6) -0.0036(6)
Br1 0.01131(10) 0.02010(11) 0.03073(12) -0.00476(12) 0.00482(8) -0.00380(12)
F1 0.0233(9) 0.0165(8) 0.0439(9) 0.0071(7) 0.0017(7) -0.0006(6)
F2 0.0290(9) 0.0277(9) 0.0389(9) -0.0200(7) 0.0038(7) -0.0043(7)
F3 0.0092(6) 0.0232(11) 0.0595(10) -0.0114(8) 0.0021(6) -0.0005(7)

loop_
_atom_type_symbol
_atom_type_description
_atom_type_scat_dispersion_real
_atom_type_scat_dispersion_imag
_atom_type_scat_source
C C 0.0033 0.0016 'International Tables Vol C Tables 4.2.6.8 and 6.1.1.4'
H H 0.0000 0.0000 'International Tables Vol C Tables 4.2.6.8 and 6.1.1.4'
N N 0.0061 0.0033 'International Tables Vol C Tables 4.2.6.8 and 6.1.1.4'
O O 0.0106 0.0060 'International Tables Vol C Tables 4.2.6.8 and 6.1.1.4'
Br Br -0.2901 2.4595 'International Tables Vol C Tables 4.2.6.8 and 6.1.1.4'
F F 0.0171 0.0103 'International Tables Vol C Tables 4.2.6.8 and 6.1.1.4'

loop_
_geom_angle_atom_site_label_1
_geom_angle_atom_site_label_2
_geom_angle_atom_site_label_3
_geom_angle
C2 C1 C6 120.7(2)
C2 C1 C7 122.31(19)
C6 C1 C7 117.0(2)
C3 C2 C1 118.4(2)
C3 C2 H2 120.8
C1 C2 H2 120.8
C2 C3 C4 123.0(2)
C2 C3 N1 119.0(2)
C4 C3 N1 118.0(2)
C5 C4 C3 116.73(19)
C5 C4 H4 121.6
C3 C4 H4 121.6
C4 C5 C6 123.1(2)
C4 C5 N2 118.26(19)
C6 C5 N2 118.7(2)
C5 C6 C1 118.1(2)
C5 C6 H6 121.0
C1 C6 H6 121.0
O5 C7 O6 125.1(2)
O5 C7 C1 124.0(2)
O6 C7 C1 110.91(19)
O6 C8 C9 103.05(18)
O6 C8 C10 108.72(18)
C9 C8 C10 117.55(19)
O6 C8 H8 109.1
C9 C8 H8 109.1
C10 C8 H8 109.1
F1 C9 F2 106.99(19)
F1 C9 F3 106.6(2)
F2 C9 F3 106.88(19)
F1 C9 C8 113.8(2)
F2 C9 C8 110.1(2)
F3 C9 C8 112.10(19)
C11 C10 C13 111.28(19)
C11 C10 C14 108.28(18)
C13 C10 C14 113.20(19)
C11 C10 C8 105.47(18)
C13 C10 C8 110.69(18)
C14 C10 C8 107.55(17)
C12 C11 C10 126.8(2)
C12 C11 H11 116.6
C10 C11 H11 116.6
C11 C12 H12A 120.0
C11 C12 H12B 120.0
H12A C12 H12B 120.0
C10 C13 H13A 109.5
C10 C13 H13B 109.5
H13A C13 H13B 109.5
C10 C13 H13C 109.5
H13A C13 H13C 109.5
H13B C13 H13C 109.5
C19 C14 C15 117.7(2)
C19 C14 C10 122.4(2)
C15 C14 C10 120.0(2)
C16 C15 C14 121.6(2)
C16 C15 H15 119.2
C14 C15 H15 119.2
C15 C16 C17 118.7(2)
C15 C16 H16 120.6
C17 C16 H16 120.6
C18 C17 C16 121.6(2)
C18 C17 Br1 119.11(18)
C16 C17 Br1 119.28(17)
C17 C18 C19 118.6(2)
C17 C18 H18 120.7
C19 C18 H18 120.7
C18 C19 C14 121.8(2)
C18 C19 H19 119.1
C14 C19 H19 119.1
O1 N1 O2 124.5(2)
O1 N1 C3 117.98(19)
O2 N1 C3 117.47(19)
O3 N2 O4 125.2(2)
O3 N2 C5 117.7(2)
O4 N2 C5 117.1(2)
C7 O6 C8 117.56(18)

loop_
_geom_bond_atom_site_label_1
_geom_bond_atom_site_label_2
_geom_bond_distance
C1 C2 1.382(3)
C1 C6 1.394(3)
C1 C7 1.492(3)
C2 C3 1.379(3)
C2 H2 0.9500
C3 C4 1.379(3)
C3 N1 1.473(3)
C4 C5 1.376(3)
C4 H4 0.9500
C5 C6 1.381(3)
C5 N2 1.483(3)
C6 H6 0.9500
C7 O5 1.199(3)
C7 O6 1.347(3)
C8 O6 1.446(3)
C8 C9 1.518(3)
C8 C10 1.558(3)
C8 H8 1.0000
C9 F1 1.332(3)
C9 F2 1.338(3)
C9 F3 1.341(3)
C10 C11 1.519(3)
C10 C13 1.532(3)
C10 C14 1.539(3)
C11 C12 1.321(3)
C11 H11 0.9500
C12 H12A 0.9500
C12 H12B 0.9500
C13 H13A 0.9800
C13 H13B 0.9800
C13 H13C 0.9800
C14 C19 1.390(3)
C14 C15 1.398(3)
C15 C16 1.383(3)
C15 H15 0.9500
C16 C17 1.384(3)
C16 H16 0.9500
C17 C18 1.379(3)
C17 Br1 1.905(2)
C18 C19 1.389(3)
C18 H18 0.9500
C19 H19 0.9500
N1 O1 1.225(3)
N1 O2 1.231(3)
N2 O3 1.219(2)
N2 O4 1.229(3)

loop_
_geom_torsion_atom_site_label_1
_geom_torsion_atom_site_label_2
_geom_torsion_atom_site_label_3
_geom_torsion_atom_site_label_4
_geom_torsion
C6 C1 C2 C3 -0.4(4)
C7 C1 C2 C3 178.9(2)
C1 C2 C3 C4 0.7(5)
C1 C2 C3 N1 179.4(3)
C2 C3 C4 C5 -1.0(5)
N1 C3 C4 C5 -179.7(2)
C3 C4 C5 C6 0.9(4)
C3 C4 C5 N2 -178.0(2)
C4 C5 C6 C1 -0.6(4)
N2 C5 C6 C1 178.27(19)
C2 C1 C6 C5 0.3(4)
C7 C1 C6 C5 -179.0(2)
C2 C1 C7 O5 -175.8(3)
C6 C1 C7 O5 3.6(3)
C2 C1 C7 O6 4.0(3)
C6 C1 C7 O6 -176.65(19)
O6 C8 C9 F1 -45.8(2)
C10 C8 C9 F1 73.7(2)
O6 C8 C9 F2 74.3(2)
C10 C8 C9 F2 -166.22(18)
O6 C8 C9 F3 -166.91(18)
C10 C8 C9 F3 -47.4(3)
O6 C8 C10 C11 -59.7(2)
C9 C8 C10 C11 -176.16(19)
O6 C8 C10 C13 60.8(2)
C9 C8 C10 C13 -55.7(3)
O6 C8 C10 C14 -175.09(18)
C9 C8 C10 C14 68.4(2)
C13 C10 C11 C12 -9.0(3)
C14 C10 C11 C12 -134.0(3)
C8 C10 C11 C12 111.1(3)
C11 C10 C14 C19 126.6(2)
C13 C10 C14 C19 2.7(3)
C8 C10 C14 C19 -119.9(2)
C11 C10 C14 C15 -54.2(3)
C13 C10 C14 C15 -178.1(2)
C8 C10 C14 C15 59.3(3)
C19 C14 C15 C16 1.0(4)
C10 C14 C15 C16 -178.3(2)
C14 C15 C16 C17 0.2(4)
C15 C16 C17 C18 -1.2(4)
C15 C16 C17 Br1 177.58(18)
C16 C17 C18 C19 0.8(3)
Br1 C17 C18 C19 -177.92(18)
C17 C18 C19 C14 0.5(4)
C15 C14 C19 C18 -1.4(4)
C10 C14 C19 C18 177.9(2)
C2 C3 N1 O1 3.5(4)
C4 C3 N1 O1 -177.8(3)
C2 C3 N1 O2 -175.5(3)
C4 C3 N1 O2 3.2(4)
C4 C5 N2 O3 -0.8(3)
C6 C5 N2 O3 -179.7(2)
C4 C5 N2 O4 179.1(2)
C6 C5 N2 O4 0.2(3)
O5 C7 O6 C8 2.0(3)
C1 C7 O6 C8 -177.82(18)
C9 C8 O6 C7 -119.2(2)
C10 C8 O6 C7 115.4(2)
